data_7022540
loop_
_publ_author_name
'Koo, Bong Ho'
'Lim, Kwang Soo'
'Ryu, Dae Won'
'Lee, Woo Ram'
'Koh, Eui Kwan'
'Hong, Chang Seop'

_publ_section_title
;
 Synthesis, structures and magnetic characterizations of isostructural
 tetranuclear Ln4 clusters (Ln = Dy, Ho, and Eu).
;
_journal_issue 19
_journal_name_full 'Dalton transactions (Cambridge, England : 2003)'
_journal_page_first 7204
_journal_page_last 7209
_journal_paper_doi 10.1039/c3dt00056g
_journal_volume 42
_journal_year 2013
_chemical_formula_sum 'C96 H84 Eu4 N12 O12'
_chemical_formula_weight 2205.59
_chemical_name_systematic
;
?
;
_space_group_IT_number 2
_symmetry_cell_setting triclinic
_symmetry_space_group_name_Hall '-P 1'
_symmetry_space_group_name_H-M 'P -1'
_atom_sites_solution_hydrogens geom
_atom_sites_solution_primary direct
_atom_sites_solution_secondary difmap
_audit_creation_method SHELXL-97
_cell_angle_alpha 69.8550(10)
_cell_angle_beta 79.2150(10)
_cell_angle_gamma 62.7980(10)
_cell_formula_units_Z 1
_cell_length_a 13.5175(3)
_cell_length_b 14.1326(3)
_cell_length_c 15.6344(3)
_cell_measurement_reflns_used 6692
_cell_measurement_temperature 100(2)
_cell_measurement_theta_max 25.328
_cell_measurement_theta_min 2.229
_cell_volume 2492.34(9)
_computing_cell_refinement 'Bruker SMART APEXll'
_computing_data_collection 'Bruker SMART APEXll'
_computing_data_reduction 'Bruker SAINT'
_computing_molecular_graphics WingX
_computing_publication_material WingX
_computing_structure_refinement 'SHELXL-97 (Sheldrick, 1997)'
_computing_structure_solution SHELXTL
_diffrn_ambient_temperature 100(2)
_diffrn_measured_fraction_theta_full 0.981
_diffrn_measured_fraction_theta_max 0.949
_diffrn_measurement_device_type 'CCD area detector'
_diffrn_measurement_method 'phi scan'
_diffrn_radiation_monochromator graphite
_diffrn_radiation_source 'fine-focus sealed tube'
_diffrn_radiation_type MoK\a
_diffrn_radiation_wavelength 0.71073
_diffrn_reflns_av_R_equivalents 0.0669
_diffrn_reflns_av_sigmaI/netI 0.0887
_diffrn_reflns_limit_h_max 18
_diffrn_reflns_limit_h_min -18
_diffrn_reflns_limit_k_max 16
_diffrn_reflns_limit_k_min -18
_diffrn_reflns_limit_l_max 20
_diffrn_reflns_limit_l_min -20
_diffrn_reflns_number 41673
_diffrn_reflns_theta_full 25.00
_diffrn_reflns_theta_max 28.41
_diffrn_reflns_theta_min 1.70
_exptl_absorpt_coefficient_mu 2.543
_exptl_absorpt_correction_T_max 0.9253
_exptl_absorpt_correction_T_min 0.7535
_exptl_absorpt_correction_type multi-scan
_exptl_absorpt_process_details SADABS
_exptl_crystal_colour colorless
_exptl_crystal_density_diffrn 1.469
_exptl_crystal_density_method 'not measured'
_exptl_crystal_description plate
_exptl_crystal_F_000 1092
_exptl_crystal_size_max 0.12
_exptl_crystal_size_mid 0.11
_exptl_crystal_size_min 0.03
_platon_squeeze_details
;
;
_refine_diff_density_max 0.949
_refine_diff_density_min -0.850
_refine_diff_density_rms 0.147
_refine_ls_extinction_method none
_refine_ls_goodness_of_fit_ref 0.948
_refine_ls_hydrogen_treatment constr
_refine_ls_matrix_type full
_refine_ls_number_parameters 559
_refine_ls_number_reflns 11870
_refine_ls_number_restraints 0
_refine_ls_restrained_S_all 0.948
_refine_ls_R_factor_all 0.0727
_refine_ls_R_factor_gt 0.0432
_refine_ls_shift/su_max 0.001
_refine_ls_shift/su_mean 0.000
_refine_ls_structure_factor_coef Fsqd
_refine_ls_weighting_details 'calc w=1/[\s^2^(Fo^2^)+(0.0316P)^2^+0.0000P] where P=(Fo^2^+2Fc^2^)/3'
_refine_ls_weighting_scheme calc
_refine_ls_wR_factor_gt 0.0791
_refine_ls_wR_factor_ref 0.0861
_reflns_number_gt 8283
_reflns_number_total 11870
_reflns_threshold_expression >2sigma(I)
_cod_data_source_file c3dt00056g.txt
_cod_data_source_block squeezed
_cod_depositor_comments
;
The following automatic conversions were performed:

'_exptl_absorpt_correction_type' value 'MULTI-SCAN' changed to
'multi-scan' according to
/home/saulius/struct/CIF-dictionaries/cif_core.dic dictionary named
'cif_core.dic' version 2.4.2 from 2011-04-26.

Automatic conversion script
Id: cif_fix_values 1891 2012-01-12 08:04:46Z andrius 
;
_cod_original_sg_symbol_H-M P-1
_cod_database_code 7022540

loop_
_symmetry_equiv_pos_as_xyz
'x, y, z'
'-x, -y, -z'

loop_
_atom_site_label
_atom_site_type_symbol
_atom_site_fract_x
_atom_site_fract_y
_atom_site_fract_z
_atom_site_U_iso_or_equiv
_atom_site_adp_type
_atom_site_occupancy
_atom_site_symmetry_multiplicity
_atom_site_calc_flag
_atom_site_refinement_flags
Eu2 Eu 0.940942(18) 0.536632(18) 0.382018(16) 0.01648(7) Uani 1 1 d .
Eu1 Eu 0.711278(18) 0.803260(19) 0.235796(16) 0.01765(7) Uani 1 1 d .
N1 N 0.7026(3) 0.9012(3) 0.3493(3) 0.0209(9) Uani 1 1 d .
N2 N 0.8011(3) 0.9390(3) 0.1743(3) 0.0201(9) Uani 1 1 d .
N3 N 0.5649(3) 0.7273(3) 0.2862(3) 0.0223(9) Uani 1 1 d .
N4 N 0.7568(3) 0.6322(3) 0.1850(3) 0.0208(9) Uani 1 1 d .
N5 N 1.0531(3) 0.4088(3) 0.2831(2) 0.0181(9) Uani 1 1 d .
N6 N 1.1348(3) 0.5244(3) 0.3411(2) 0.0169(8) Uani 1 1 d .
O1 O 0.7589(2) 0.6746(2) 0.3865(2) 0.0185(7) Uani 1 1 d .
O2 O 0.7033(3) 0.8652(3) 0.0817(2) 0.0250(8) Uani 1 1 d .
O3 O 0.5405(2) 0.9497(2) 0.2249(2) 0.0219(8) Uani 1 1 d .
O4 O 0.9075(2) 0.6801(2) 0.24357(19) 0.0167(7) Uani 1 1 d .
O5 O 0.8501(2) 0.4383(2) 0.3860(2) 0.0200(7) Uani 1 1 d .
O6 O 0.9850(2) 0.6073(2) 0.4794(2) 0.0169(7) Uani 1 1 d .
C1 C 0.6837(4) 0.6887(4) 0.4558(3) 0.0184(10) Uani 1 1 d .
C2 C 0.6522(4) 0.6042(4) 0.5067(3) 0.0246(12) Uani 1 1 d .
H2 H 0.6864 0.5349 0.4935 0.029 Uiso 1 1 calc R
C3 C 0.5709(4) 0.6192(4) 0.5769(3) 0.0278(12) Uani 1 1 d .
H3 H 0.5482 0.5615 0.6095 0.033 Uiso 1 1 calc R
C4 C 0.5229(4) 0.7194(4) 0.5990(3) 0.0304(13) Uani 1 1 d .
H4 H 0.4681 0.7299 0.6470 0.036 Uiso 1 1 calc R
C5 C 0.5551(4) 0.8007(4) 0.5517(3) 0.0244(11) Uani 1 1 d .
H5 H 0.5238 0.8675 0.5683 0.029 Uiso 1 1 calc R
C6 C 0.6334(4) 0.7902(4) 0.4786(3) 0.0221(11) Uani 1 1 d .
C7 C 0.6626(4) 0.8835(4) 0.4307(3) 0.0203(11) Uani 1 1 d .
H7A H 0.6509 0.9344 0.4625 0.024 Uiso 1 1 calc R
C8 C 0.7276(4) 0.9985(4) 0.3097(3) 0.0274(12) Uani 1 1 d .
H8A H 0.7437 1.0187 0.3585 0.033 Uiso 1 1 calc R
H8B H 0.6630 1.0630 0.2763 0.033 Uiso 1 1 calc R
C9 C 0.8271(4) 0.9688(4) 0.2457(3) 0.0303(13) Uani 1 1 d .
H9A H 0.8464 1.0329 0.2179 0.036 Uiso 1 1 calc R
H9B H 0.8918 0.9052 0.2797 0.036 Uiso 1 1 calc R
C10 C 0.8296(4) 0.9810(4) 0.0928(3) 0.0222(11) Uani 1 1 d .
H10 H 0.8645 1.0285 0.0851 0.027 Uiso 1 1 calc R
C11 C 0.8144(4) 0.9643(4) 0.0109(3) 0.0224(11) Uani 1 1 d .
C12 C 0.8673(4) 1.0075(4) -0.0709(3) 0.0306(13) Uani 1 1 d .
H12 H 0.9103 1.0443 -0.0690 0.037 Uiso 1 1 calc R
C13 C 0.8567(4) 0.9966(4) -0.1517(4) 0.0352(14) Uani 1 1 d .
H13 H 0.8933 1.0243 -0.2056 0.042 Uiso 1 1 calc R
C14 C 0.7925(5) 0.9451(4) -0.1542(4) 0.0375(15) Uani 1 1 d .
H14 H 0.7832 0.9398 -0.2109 0.045 Uiso 1 1 calc R
C15 C 0.7414(4) 0.9010(4) -0.0767(3) 0.0296(13) Uani 1 1 d .
H15 H 0.6982 0.8655 -0.0809 0.036 Uiso 1 1 calc R
C16 C 0.7519(4) 0.9075(4) 0.0081(3) 0.0248(12) Uani 1 1 d .
C17 C 0.4523(4) 0.9683(4) 0.2809(3) 0.0209(11) Uani 1 1 d .
C18 C 0.3903(4) 1.0749(4) 0.2937(3) 0.0262(12) Uani 1 1 d .
H18 H 0.4124 1.1331 0.2612 0.031 Uiso 1 1 calc R
C19 C 0.2988(4) 1.0958(4) 0.3525(3) 0.0287(12) Uani 1 1 d .
H19 H 0.2599 1.1675 0.3612 0.034 Uiso 1 1 calc R
C20 C 0.2626(4) 1.0142(4) 0.3990(3) 0.0269(12) Uani 1 1 d .
H20 H 0.1987 1.0297 0.4389 0.032 Uiso 1 1 calc R
C21 C 0.3198(4) 0.9101(4) 0.3870(3) 0.0259(12) Uani 1 1 d .
H21 H 0.2946 0.8541 0.4187 0.031 Uiso 1 1 calc R
C22 C 0.4143(4) 0.8854(4) 0.3293(3) 0.0200(11) Uani 1 1 d .
C23 C 0.4687(4) 0.7719(4) 0.3214(3) 0.0228(11) Uani 1 1 d .
H23 H 0.4282 0.7277 0.3448 0.027 Uiso 1 1 calc R
C24 C 0.6057(4) 0.6096(4) 0.2896(3) 0.0248(11) Uani 1 1 d .
H24A H 0.5420 0.5903 0.2983 0.030 Uiso 1 1 calc R
H24B H 0.6549 0.5605 0.3417 0.030 Uiso 1 1 calc R
C25 C 0.6694(4) 0.5917(4) 0.2015(3) 0.0242(11) Uani 1 1 d .
H25A H 0.7038 0.5116 0.2060 0.029 Uiso 1 1 calc R
H25B H 0.6181 0.6330 0.1502 0.029 Uiso 1 1 calc R
C26 C 0.8364(4) 0.5986(4) 0.1312(3) 0.0267(12) Uani 1 1 d .
H26 H 0.8401 0.5444 0.1063 0.032 Uiso 1 1 calc R
C27 C 0.9246(4) 0.6379(4) 0.1040(3) 0.0235(11) Uani 1 1 d .
C28 C 0.9786(4) 0.6352(4) 0.0186(3) 0.0272(12) Uani 1 1 d .
H28 H 0.9605 0.6044 -0.0182 0.033 Uiso 1 1 calc R
C29 C 1.0582(4) 0.6766(4) -0.0131(3) 0.0300(13) Uani 1 1 d .
H29 H 1.0920 0.6770 -0.0721 0.036 Uiso 1 1 calc R
C30 C 1.0882(4) 0.7173(4) 0.0417(3) 0.0283(12) Uani 1 1 d .
H30 H 1.1440 0.7441 0.0210 0.034 Uiso 1 1 calc R
C31 C 1.0371(4) 0.7190(4) 0.1264(3) 0.0241(11) Uani 1 1 d .
H31 H 1.0578 0.7480 0.1630 0.029 Uiso 1 1 calc R
C32 C 0.9551(4) 0.6789(4) 0.1602(3) 0.0215(11) Uani 1 1 d .
C33 C 0.8565(4) 0.3543(4) 0.3653(3) 0.0175(10) Uani 1 1 d .
C34 C 0.7765(4) 0.3114(4) 0.3991(3) 0.0211(11) Uani 1 1 d .
H34 H 0.7162 0.3460 0.4366 0.025 Uiso 1 1 calc R
C35 C 0.7829(4) 0.2212(4) 0.3796(3) 0.0259(12) Uani 1 1 d .
H35 H 0.7281 0.1936 0.4045 0.031 Uiso 1 1 calc R
C36 C 0.8692(4) 0.1698(4) 0.3236(4) 0.0318(13) Uani 1 1 d .
H36 H 0.8735 0.1075 0.3099 0.038 Uiso 1 1 calc R
C37 C 0.9475(4) 0.2100(4) 0.2885(3) 0.0262(12) Uani 1 1 d .
H37 H 1.0066 0.1742 0.2506 0.031 Uiso 1 1 calc R
C38 C 0.9438(4) 0.3020(4) 0.3063(3) 0.0193(10) Uani 1 1 d .
C39 C 1.0347(4) 0.3334(4) 0.2694(3) 0.0199(11) Uani 1 1 d .
H39 H 1.0871 0.2936 0.2303 0.024 Uiso 1 1 calc R
C40 C 1.1541(4) 0.4205(4) 0.2374(3) 0.0195(11) Uani 1 1 d .
H40A H 1.1341 0.4860 0.1824 0.023 Uiso 1 1 calc R
H40B H 1.2044 0.3534 0.2183 0.023 Uiso 1 1 calc R
C41 C 1.2123(4) 0.4348(4) 0.3030(3) 0.0210(11) Uani 1 1 d .
H41A H 1.2429 0.3644 0.3529 0.025 Uiso 1 1 calc R
H41B H 1.2750 0.4522 0.2705 0.025 Uiso 1 1 calc R
C42 C 1.1660(4) 0.5970(4) 0.3409(3) 0.0168(10) Uani 1 1 d .
H42 H 1.2369 0.5905 0.3137 0.020 Uiso 1 1 calc R
C43 C 1.1008(4) 0.6900(4) 0.3796(3) 0.0183(10) Uani 1 1 d .
C44 C 1.1331(4) 0.7772(4) 0.3527(3) 0.0210(11) Uani 1 1 d .
H44 H 1.1940 0.7739 0.3103 0.025 Uiso 1 1 calc R
C45 C 1.0797(4) 0.8673(4) 0.3855(3) 0.0202(11) Uani 1 1 d .
H45 H 1.1023 0.9262 0.3654 0.024 Uiso 1 1 calc R
C46 C 0.9914(4) 0.8709(4) 0.4490(3) 0.0220(11) Uani 1 1 d .
H46 H 0.9530 0.9330 0.4721 0.026 Uiso 1 1 calc R
C47 C 0.9599(4) 0.7845(4) 0.4782(3) 0.0209(11) Uani 1 1 d .
H47 H 0.9000 0.7880 0.5217 0.025 Uiso 1 1 calc R
C48 C 1.0135(4) 0.6916(4) 0.4456(3) 0.0165(10) Uani 1 1 d .

loop_
_atom_site_aniso_label
_atom_site_aniso_U_11
_atom_site_aniso_U_22
_atom_site_aniso_U_33
_atom_site_aniso_U_23
_atom_site_aniso_U_13
_atom_site_aniso_U_12
Eu2 0.01393(13) 0.01318(13) 0.02176(14) -0.00574(10) 0.00064(10) -0.00536(10)
Eu1 0.01441(13) 0.01503(13) 0.02361(15) -0.00673(11) -0.00006(10) -0.00585(10)
N1 0.021(2) 0.018(2) 0.022(2) -0.0058(18) -0.0006(18) -0.0072(18)
N2 0.020(2) 0.023(2) 0.018(2) -0.0072(18) -0.0013(17) -0.0085(18)
N3 0.016(2) 0.017(2) 0.031(2) -0.0074(18) 0.0012(18) -0.0050(18)
N4 0.021(2) 0.015(2) 0.025(2) -0.0065(18) -0.0021(18) -0.0058(18)
N5 0.013(2) 0.015(2) 0.022(2) -0.0036(17) -0.0019(16) -0.0034(17)
N6 0.014(2) 0.0116(19) 0.020(2) -0.0032(16) -0.0026(16) -0.0021(16)
O1 0.0138(17) 0.0175(17) 0.0228(18) -0.0095(14) 0.0061(14) -0.0053(14)
O2 0.028(2) 0.0228(19) 0.0198(19) -0.0025(15) -0.0061(15) -0.0082(16)
O3 0.0123(17) 0.0171(17) 0.0292(19) -0.0038(15) 0.0007(14) -0.0031(14)
O4 0.0157(17) 0.0148(16) 0.0168(17) -0.0052(13) 0.0037(13) -0.0054(14)
O5 0.0179(17) 0.0166(17) 0.0264(19) -0.0100(15) 0.0004(14) -0.0059(14)
O6 0.0166(17) 0.0145(16) 0.0192(17) -0.0047(14) 0.0003(13) -0.0069(14)
C1 0.013(2) 0.018(3) 0.020(3) -0.002(2) -0.002(2) -0.005(2)
C2 0.023(3) 0.025(3) 0.030(3) -0.006(2) -0.001(2) -0.014(2)
C3 0.024(3) 0.040(3) 0.024(3) -0.006(2) 0.002(2) -0.021(3)
C4 0.023(3) 0.038(3) 0.026(3) -0.007(3) 0.007(2) -0.014(3)
C5 0.016(3) 0.027(3) 0.025(3) -0.012(2) 0.000(2) -0.002(2)
C6 0.019(3) 0.020(3) 0.023(3) -0.003(2) -0.004(2) -0.005(2)
C7 0.021(3) 0.018(2) 0.020(3) -0.008(2) -0.001(2) -0.005(2)
C8 0.041(3) 0.018(3) 0.027(3) -0.008(2) -0.001(2) -0.014(2)
C9 0.035(3) 0.034(3) 0.032(3) -0.008(3) 0.003(2) -0.026(3)
C10 0.019(3) 0.020(3) 0.028(3) -0.007(2) 0.004(2) -0.011(2)
C11 0.018(3) 0.023(3) 0.014(3) -0.003(2) -0.002(2) 0.000(2)
C12 0.029(3) 0.024(3) 0.033(3) -0.004(2) 0.000(2) -0.010(2)
C13 0.037(3) 0.030(3) 0.018(3) -0.002(2) 0.004(2) -0.003(3)
C14 0.038(3) 0.030(3) 0.027(3) -0.012(3) -0.007(3) 0.005(3)
C15 0.031(3) 0.034(3) 0.022(3) -0.011(2) -0.010(2) -0.007(3)
C16 0.025(3) 0.017(3) 0.020(3) -0.003(2) -0.008(2) 0.002(2)
C17 0.017(3) 0.020(3) 0.025(3) -0.005(2) -0.008(2) -0.006(2)
C18 0.022(3) 0.018(3) 0.036(3) -0.005(2) -0.004(2) -0.008(2)
C19 0.020(3) 0.026(3) 0.036(3) -0.013(2) -0.001(2) -0.004(2)
C20 0.017(3) 0.041(3) 0.027(3) -0.020(3) 0.006(2) -0.011(2)
C21 0.024(3) 0.025(3) 0.032(3) -0.006(2) -0.005(2) -0.013(2)
C22 0.016(2) 0.017(2) 0.022(3) -0.001(2) -0.007(2) -0.004(2)
C23 0.020(3) 0.025(3) 0.025(3) -0.003(2) -0.003(2) -0.014(2)
C24 0.020(3) 0.015(2) 0.039(3) -0.004(2) -0.003(2) -0.009(2)
C25 0.023(3) 0.014(2) 0.038(3) -0.010(2) -0.004(2) -0.007(2)
C26 0.029(3) 0.019(3) 0.032(3) -0.006(2) -0.012(2) -0.007(2)
C27 0.017(3) 0.020(3) 0.027(3) -0.006(2) -0.001(2) -0.002(2)
C28 0.024(3) 0.024(3) 0.026(3) -0.009(2) -0.005(2) -0.001(2)
C29 0.030(3) 0.026(3) 0.020(3) -0.002(2) 0.005(2) -0.006(2)
C30 0.022(3) 0.020(3) 0.036(3) -0.007(2) 0.003(2) -0.006(2)
C31 0.022(3) 0.022(3) 0.022(3) -0.008(2) 0.004(2) -0.006(2)
C32 0.017(3) 0.010(2) 0.030(3) 0.001(2) -0.004(2) -0.003(2)
C33 0.018(2) 0.013(2) 0.022(3) -0.004(2) -0.007(2) -0.005(2)
C34 0.019(3) 0.023(3) 0.025(3) -0.008(2) -0.002(2) -0.011(2)
C35 0.028(3) 0.021(3) 0.033(3) -0.009(2) -0.001(2) -0.014(2)
C36 0.036(3) 0.025(3) 0.047(4) -0.018(3) -0.001(3) -0.019(3)
C37 0.026(3) 0.020(3) 0.034(3) -0.013(2) 0.000(2) -0.008(2)
C38 0.017(2) 0.011(2) 0.029(3) -0.005(2) -0.005(2) -0.003(2)
C39 0.018(3) 0.019(3) 0.019(3) -0.006(2) -0.003(2) -0.004(2)
C40 0.017(2) 0.018(2) 0.021(3) -0.010(2) 0.005(2) -0.004(2)
C41 0.015(2) 0.018(3) 0.029(3) -0.010(2) 0.002(2) -0.005(2)
C42 0.013(2) 0.018(2) 0.019(3) -0.004(2) 0.0028(19) -0.008(2)
C43 0.012(2) 0.017(2) 0.023(3) -0.005(2) -0.004(2) -0.004(2)
C44 0.019(3) 0.025(3) 0.025(3) -0.009(2) 0.002(2) -0.014(2)
C45 0.020(3) 0.017(2) 0.026(3) -0.001(2) -0.004(2) -0.012(2)
C46 0.023(3) 0.021(3) 0.027(3) -0.012(2) -0.002(2) -0.010(2)
C47 0.017(3) 0.019(3) 0.025(3) -0.006(2) -0.001(2) -0.006(2)
C48 0.018(2) 0.014(2) 0.017(2) 0.0014(19) -0.0039(19) -0.008(2)

loop_
_atom_type_symbol
_atom_type_description
_atom_type_scat_dispersion_real
_atom_type_scat_dispersion_imag
_atom_type_scat_source
C C 0.0033 0.0016 'International Tables Vol C Tables 4.2.6.8 and 6.1.1.4'
H H 0.0000 0.0000 'International Tables Vol C Tables 4.2.6.8 and 6.1.1.4'
N N 0.0061 0.0033 'International Tables Vol C Tables 4.2.6.8 and 6.1.1.4'
O O 0.0106 0.0060 'International Tables Vol C Tables 4.2.6.8 and 6.1.1.4'
Eu Eu -0.1578 3.6682 'International Tables Vol C Tables 4.2.6.8 and 6.1.1.4'

loop_
_geom_angle_atom_site_label_1
_geom_angle_atom_site_label_2
_geom_angle_atom_site_label_3
_geom_angle
_geom_angle_site_symmetry_1
_geom_angle_site_symmetry_3
O5 Eu2 O1 81.74(10) . .
O5 Eu2 O4 108.79(11) . .
O1 Eu2 O4 70.73(10) . .
O5 Eu2 O6 139.93(11) . .
O1 Eu2 O6 86.37(10) . .
O4 Eu2 O6 102.95(10) . .
O5 Eu2 O6 82.75(10) . 2_766
O1 Eu2 O6 118.39(10) . 2_766
O4 Eu2 O6 166.84(10) . 2_766
O6 Eu2 O6 69.67(11) . 2_766
O5 Eu2 N6 137.33(11) . .
O1 Eu2 N6 138.20(11) . .
O4 Eu2 N6 80.37(11) . .
O6 Eu2 N6 71.13(11) . .
O6 Eu2 N6 86.83(11) 2_766 .
O5 Eu2 N5 72.73(11) . .
O1 Eu2 N5 136.39(11) . .
O4 Eu2 N5 84.62(11) . .
O6 Eu2 N5 135.12(11) . .
O6 Eu2 N5 93.14(10) 2_766 .
N6 Eu2 N5 66.66(12) . .
O5 Eu2 C48 158.02(11) . .
O1 Eu2 C48 85.38(11) . .
O4 Eu2 C48 83.36(10) . .
O6 Eu2 C48 20.48(10) . .
O6 Eu2 C48 87.85(11) 2_766 .
N6 Eu2 C48 61.32(11) . .
N5 Eu2 C48 127.83(11) . .
O5 Eu2 Eu1 90.30(7) . .
O1 Eu2 Eu1 35.85(7) . .
O4 Eu2 Eu1 35.92(7) . .
O6 Eu2 Eu1 101.97(7) . .
O6 Eu2 Eu1 154.24(7) 2_766 .
N6 Eu2 Eu1 114.19(8) . .
N5 Eu2 Eu1 108.48(8) . .
C48 Eu2 Eu1 89.62(7) . .
O5 Eu2 Eu2 112.69(8) . 2_766
O1 Eu2 Eu2 104.67(7) . 2_766
O4 Eu2 Eu2 137.11(7) . 2_766
O6 Eu2 Eu2 35.10(7) . 2_766
O6 Eu2 Eu2 34.57(7) 2_766 2_766
N6 Eu2 Eu2 76.72(8) . 2_766
N5 Eu2 Eu2 117.54(8) . 2_766
C48 Eu2 Eu2 53.85(7) . 2_766
Eu1 Eu2 Eu2 132.667(10) . 2_766
O2 Eu1 O3 81.98(11) . .
O2 Eu1 O1 159.11(10) . .
O3 Eu1 O1 115.63(10) . .
O2 Eu1 O4 97.06(10) . .
O3 Eu1 O4 166.67(10) . .
O1 Eu1 O4 68.48(9) . .
O2 Eu1 N3 103.65(12) . .
O3 Eu1 N3 71.69(11) . .
O1 Eu1 N3 73.70(11) . .
O4 Eu1 N3 121.20(11) . .
O2 Eu1 N2 71.36(12) . .
O3 Eu1 N2 89.66(11) . .
O1 Eu1 N2 117.47(11) . .
O4 Eu1 N2 77.51(11) . .
N3 Eu1 N2 161.29(12) . .
O2 Eu1 N1 130.44(12) . .
O3 Eu1 N1 73.18(11) . .
O1 Eu1 N1 68.42(11) . .
O4 Eu1 N1 98.01(11) . .
N3 Eu1 N1 107.94(12) . .
N2 Eu1 N1 66.42(12) . .
O2 Eu1 N4 74.10(11) . .
O3 Eu1 N4 123.77(11) . .
O1 Eu1 N4 86.23(11) . .
O4 Eu1 N4 68.13(11) . .
N3 Eu1 N4 66.03(12) . .
N2 Eu1 N4 126.91(12) . .
N1 Eu1 N4 154.41(12) . .
O2 Eu1 C32 73.82(12) . .
O3 Eu1 C32 152.75(11) . .
O1 Eu1 C32 90.76(10) . .
O4 Eu1 C32 23.25(10) . .
N3 Eu1 C32 125.81(12) . .
N2 Eu1 C32 71.04(12) . .
N1 Eu1 C32 113.70(12) . .
N4 Eu1 C32 61.29(12) . .
O2 Eu1 Eu2 127.35(8) . .
O3 Eu1 Eu2 150.28(8) . .
O1 Eu1 Eu2 34.72(7) . .
O4 Eu1 Eu2 34.75(7) . .
N3 Eu1 Eu2 93.86(8) . .
N2 Eu1 Eu2 103.47(8) . .
N1 Eu1 Eu2 87.63(8) . .
N4 Eu1 Eu2 68.64(8) . .
C32 Eu1 Eu2 56.14(8) . .
C7 N1 C8 118.6(4) . .
C7 N1 Eu1 125.5(3) . .
C8 N1 Eu1 114.9(3) . .
C10 N2 C9 116.2(4) . .
C10 N2 Eu1 130.2(3) . .
C9 N2 Eu1 113.5(3) . .
C23 N3 C24 116.9(4) . .
C23 N3 Eu1 127.6(3) . .
C24 N3 Eu1 114.5(3) . .
C26 N4 C25 118.4(4) . .
C26 N4 Eu1 122.5(3) . .
C25 N4 Eu1 117.2(3) . .
C39 N5 C40 115.6(4) . .
C39 N5 Eu2 128.7(3) . .
C40 N5 Eu2 115.7(3) . .
C42 N6 C41 117.8(4) . .
C42 N6 Eu2 125.1(3) . .
C41 N6 Eu2 116.6(3) . .
C1 O1 Eu2 130.8(3) . .
C1 O1 Eu1 119.7(2) . .
Eu2 O1 Eu1 109.43(11) . .
C16 O2 Eu1 142.0(3) . .
C17 O3 Eu1 132.1(3) . .
C32 O4 Eu2 130.5(3) . .
C32 O4 Eu1 111.6(2) . .
Eu2 O4 Eu1 109.33(11) . .
C33 O5 Eu2 144.5(3) . .
C48 O6 Eu2 120.9(3) . .
C48 O6 Eu2 121.9(3) . 2_766
Eu2 O6 Eu2 110.33(11) . 2_766
O1 C1 C2 120.5(4) . .
O1 C1 C6 121.2(4) . .
C2 C1 C6 118.3(4) . .
C1 C2 C3 121.1(5) . .
C2 C3 C4 119.9(5) . .
C5 C4 C3 119.4(5) . .
C4 C5 C6 122.3(5) . .
C5 C6 C1 119.0(4) . .
C5 C6 C7 118.4(4) . .
C1 C6 C7 122.6(4) . .
N1 C7 C6 124.5(4) . .
N1 C8 C9 107.8(4) . .
N2 C9 C8 109.1(4) . .
N2 C10 C11 127.2(5) . .
C16 C11 C12 119.5(5) . .
C16 C11 C10 123.9(4) . .
C12 C11 C10 116.6(5) . .
C13 C12 C11 120.7(5) . .
C12 C13 C14 119.3(5) . .
C15 C14 C13 121.7(5) . .
C14 C15 C16 121.2(5) . .
O2 C16 C15 120.9(5) . .
O2 C16 C11 121.6(4) . .
C15 C16 C11 117.5(5) . .
O3 C17 C22 122.7(4) . .
O3 C17 C18 120.1(4) . .
C22 C17 C18 117.2(4) . .
C19 C18 C17 121.1(5) . .
C18 C19 C20 121.0(5) . .
C21 C20 C19 119.4(5) . .
C20 C21 C22 121.2(5) . .
C21 C22 C17 120.1(4) . .
C21 C22 C23 116.6(4) . .
C17 C22 C23 123.3(4) . .
N3 C23 C22 125.9(4) . .
N3 C24 C25 109.7(4) . .
N4 C25 C24 108.8(4) . .
N4 C26 C27 123.9(5) . .
C28 C27 C32 119.4(5) . .
C28 C27 C26 118.3(5) . .
C32 C27 C26 122.3(4) . .
C29 C28 C27 121.1(5) . .
C30 C29 C28 119.7(5) . .
C31 C30 C29 119.9(5) . .
C30 C31 C32 121.9(5) . .
O4 C32 C31 120.7(4) . .
O4 C32 C27 121.3(4) . .
C31 C32 C27 118.0(4) . .
O4 C32 Eu1 45.18(19) . .
C31 C32 Eu1 128.4(3) . .
C27 C32 Eu1 96.1(3) . .
O5 C33 C34 121.1(4) . .
O5 C33 C38 121.8(4) . .
C34 C33 C38 117.1(4) . .
C35 C34 C33 122.1(4) . .
C34 C35 C36 120.3(5) . .
C37 C36 C35 119.2(5) . .
C36 C37 C38 122.2(5) . .
C37 C38 C33 119.0(4) . .
C37 C38 C39 117.3(4) . .
C33 C38 C39 123.5(4) . .
N5 C39 C38 127.9(4) . .
N5 C40 C41 109.0(4) . .
N6 C41 C40 110.5(3) . .
N6 C42 C43 125.2(4) . .
C44 C43 C48 119.5(4) . .
C44 C43 C42 117.0(4) . .
C48 C43 C42 123.4(4) . .
C45 C44 C43 122.1(4) . .
C44 C45 C46 118.8(4) . .
C47 C46 C45 120.1(4) . .
C46 C47 C48 122.0(4) . .
O6 C48 C47 120.1(4) . .
O6 C48 C43 122.4(4) . .
C47 C48 C43 117.5(4) . .
O6 C48 Eu2 38.65(19) . .
C47 C48 Eu2 136.9(3) . .
C43 C48 Eu2 96.2(3) . .

loop_
_geom_bond_atom_site_label_1
_geom_bond_atom_site_label_2
_geom_bond_distance
_geom_bond_site_symmetry_2
Eu2 O5 2.218(3) .
Eu2 O1 2.346(3) .
Eu2 O4 2.347(3) .
Eu2 O6 2.366(3) .
Eu2 O6 2.398(3) 2_766
Eu2 N6 2.519(4) .
Eu2 N5 2.548(4) .
Eu2 C48 3.252(4) .
Eu2 Eu1 3.8846(3) .
Eu2 Eu2 3.9106(5) 2_766
Eu1 O2 2.267(3) .
Eu1 O3 2.276(3) .
Eu1 O1 2.413(3) .
Eu1 O4 2.415(3) .
Eu1 N3 2.543(4) .
Eu1 N2 2.550(4) .
Eu1 N1 2.558(4) .
Eu1 N4 2.575(4) .
Eu1 C32 3.166(5) .
N1 C7 1.273(5) .
N1 C8 1.466(6) .
N2 C10 1.276(5) .
N2 C9 1.468(6) .
N3 C23 1.271(5) .
N3 C24 1.478(5) .
N4 C26 1.249(6) .
N4 C25 1.480(5) .
N5 C39 1.291(5) .
N5 C40 1.470(5) .
N6 C42 1.274(5) .
N6 C41 1.459(5) .
O1 C1 1.341(5) .
O2 C16 1.310(5) .
O3 C17 1.318(5) .
O4 C32 1.344(5) .
O5 C33 1.296(5) .
O6 C48 1.326(5) .
O6 Eu2 2.398(3) 2_766
C1 C2 1.387(6) .
C1 C6 1.419(6) .
C2 C3 1.398(6) .
C3 C4 1.399(7) .
C4 C5 1.344(6) .
C5 C6 1.403(6) .
C6 C7 1.463(6) .
C8 C9 1.503(6) .
C10 C11 1.446(6) .
C11 C16 1.420(7) .
C11 C12 1.427(6) .
C12 C13 1.364(7) .
C13 C14 1.378(7) .
C14 C15 1.376(7) .
C15 C16 1.399(6) .
C17 C22 1.415(6) .
C17 C18 1.416(6) .
C18 C19 1.374(6) .
C19 C20 1.380(7) .
C20 C21 1.375(6) .
C21 C22 1.395(6) .
C22 C23 1.467(6) .
C24 C25 1.516(6) .
C26 C27 1.471(7) .
C27 C28 1.401(6) .
C27 C32 1.408(6) .
C28 C29 1.386(7) .
C29 C30 1.383(7) .
C30 C31 1.376(6) .
C31 C32 1.406(6) .
C33 C34 1.407(6) .
C33 C38 1.433(6) .
C34 C35 1.373(6) .
C35 C36 1.392(6) .
C36 C37 1.364(6) .
C37 C38 1.400(6) .
C38 C39 1.447(6) .
C40 C41 1.517(6) .
C42 C43 1.469(6) .
C43 C44 1.396(6) .
C43 C48 1.412(6) .
C44 C45 1.370(6) .
C45 C46 1.395(6) .
C46 C47 1.379(6) .
C47 C48 1.400(6) .

loop_
_platon_squeeze_void_nr
_platon_squeeze_void_average_x
_platon_squeeze_void_average_y
_platon_squeeze_void_average_z
_platon_squeeze_void_volume
_platon_squeeze_void_count_electrons
1 0.500 0.971 0.500 510.0 115.5
2 0.451 0.056 0.982 8.2 1.1
3 0.560 0.931 0.022 6.9 0.6
